data_1008336
loop_
_publ_author_name
'El-Horr, N'
'Bagieu, M'

_publ_section_title
;
Structure d'un polyphosphate mixte de lithium et de cesium:
LiCs(PO~3~)~2~
;
_journal_coden_ASTM ACSCEE
_journal_name_full 'Acta Crystallographica C (39,1983-)'
_journal_page_first 603
_journal_page_last 605
_journal_volume 43
_journal_year 1987
_chemical_formula_structural 'Li Cs (P O3)2'
_chemical_formula_sum 'Cs Li O6 P2'
_chemical_name_systematic 'Lithium caesium polyphosphate'
_space_group_IT_number 43
_symmetry_cell_setting orthorhombic
_symmetry_Int_Tables_number 43
_symmetry_space_group_name_Hall 'F 2 -2d'
_symmetry_space_group_name_H-M 'F d d 2'
_cell_angle_alpha 90
_cell_angle_beta 90
_cell_angle_gamma 90
_cell_formula_units_Z 32
_cell_length_a 19.440(5)
_cell_length_b 19.027(5)
_cell_length_c 13.222(5)
_cell_volume 4890.6
_refine_ls_R_factor_all 0.042
_cod_database_code 1008336

loop_
_symmetry_equiv_pos_as_xyz
x,y,z
-x,-y,z
1/4-x,1/4+y,1/4+z
1/4+x,1/4-y,1/4+z
x,1/2+y,1/2+z
1/2+x,y,1/2+z
1/2+x,1/2+y,z
-x,1/2-y,1/2+z
1/2-x,-y,1/2+z
1/2-x,1/2-y,z
1/4-x,3/4+y,3/4+z
3/4-x,1/4+y,3/4+z
3/4-x,3/4+y,1/4+z
1/4+x,3/4-y,3/4+z
3/4+x,1/4-y,3/4+z
3/4+x,3/4-y,1/4+z

loop_
_atom_site_label
_atom_site_type_symbol
_atom_site_symmetry_multiplicity
_atom_site_Wyckoff_symbol
_atom_site_fract_x
_atom_site_fract_y
_atom_site_fract_z
_atom_site_occupancy
_atom_site_attached_hydrogens
_atom_site_calc_flag
Cs1 Cs1+ 16 b 0.12802(4) -0.00132(5) 0. 1. 0 d
Cs2 Cs1+ 16 b -0.01702(4) 0.12560(5) 0.48215(8) 1. 0 d
P1 P5+ 16 b 0.1581(1) 0.5094(1) 0.0010(2) 1. 0 d
P2 P5+ 16 b 0.4736(1) 0.3810(1) 0.7810(2) 1. 0 d
P3 P5+ 16 b 0.2470(1) 0.4200(1) 0.2454(3) 1. 0 d
P4 P5+ 16 b 0.1135(1) 0.0205(2) 0.2837(2) 1. 0 d
O1 O2- 16 b 0.3208(5) 0.0695(5) 0.9782(7) 1. 0 d
O2 O2- 16 b 0.2439(5) 0.0887(5) 0.1256(6) 1. 0 d
O3 O2- 16 b 0.3054(4) 0.4787(4) 0.2588(6) 1. 0 d
O4 O2- 16 b 0.3896(4) 0.4727(5) 0.4040(7) 1. 0 d
O5 O2- 16 b 0.0294(4) 0.3032(4) 0.7522(8) 1. 0 d
O6 O2- 16 b 0.3901(5) 0.9872(6) 0.0877(6) 1. 0 d
O7 O2- 16 b 0.3241(5) 0.1871(4) 0.0612(7) 1. 0 d
O8 O2- 16 b 0.2835(5) 0.3496(5) 0.9659(6) 1. 0 d
O9 O2- 16 b 0.0695(4) 0.2046(5) 0.0188(7) 1. 0 d
O10 O2- 16 b 0.4841(5) 0.1030(5) 0.5484(6) 1. 0 d
O11 O2- 16 b 0.1702(4) 0.3349(5) 0.4959(8) 1. 0 d
O12 O2- 16 b 0.0889(5) 0.4493(5) 0.7559(8) 1. 0 d
Li1 Li1+ 16 b 0.408(1) 0.021(1) 0.223(2) 1. 0 d
Li2 Li1+ 16 b 0.514(1) 0.400(1) 0.198(2) 1. 0 d

loop_
_atom_type_symbol
_atom_type_oxidation_number
Cs1+ 1.000
P5+ 5.000
O2- -2.000
Li1+ 1.000
